data_7223190
loop_
_publ_author_name
'Zhang, Wei'
'Kang, Maoping'
'Yang, Meng'
'Luo, Daibing'
'Lin, Zhien'

_publ_section_title
;
 Solvent-free synthesis of new magnesium phosphate--oxalates displaying
 diverse framework topologies
;
_journal_issue 48
_journal_name_full CrystEngComm
_journal_page_first 9296
_journal_paper_doi 10.1039/C5CE02001H
_journal_volume 17
_journal_year 2015
_chemical_formula_moiety '0.5(C4 H12 Mg4 O28 P4), C2 H10 N2'
_chemical_formula_sum 'C4 H16 Mg2 N2 O14 P2'
_chemical_formula_weight 426.75
_space_group_crystal_system monoclinic
_space_group_IT_number 14
_space_group_name_Hall '-P 2yn'
_space_group_name_H-M_alt 'P 1 21/n 1'
_symmetry_space_group_name_Hall '-P 2yn'
_symmetry_space_group_name_H-M 'P 1 21/n 1'
_atom_sites_solution_hydrogens mixed
_atom_sites_solution_primary direct
_audit_creation_date 2015-08-12
_audit_creation_method
;
Olex2 1.2
(compiled 2015.01.26 svn.r3150 for OlexSys, GUI svn.r4998)
;
_audit_update_record
;
2015-10-13 deposited with the CCDC.
2015-11-10 downloaded from the CCDC.
;
_cell_angle_alpha 90
_cell_angle_beta 95.922(5)
_cell_angle_gamma 90
_cell_formula_units_Z 2
_cell_length_a 5.4112(3)
_cell_length_b 14.2338(7)
_cell_length_c 8.9052(4)
_cell_measurement_reflns_used 1329
_cell_measurement_temperature 293
_cell_measurement_theta_max 28.5220
_cell_measurement_theta_min 3.6640
_cell_volume 682.24(6)
_computing_cell_refinement
;
CrysAlisPro, Agilent Technologies,
Version 1.171.36.28 (release 01-02-2013 CrysAlis171 .NET)
(compiled Feb  1 2013,16:14:44)
;
_computing_data_collection
;
CrysAlisPro, Agilent Technologies,
Version 1.171.36.28 (release 01-02-2013 CrysAlis171 .NET)
(compiled Feb  1 2013,16:14:44)
;
_computing_data_reduction
;
CrysAlisPro, Agilent Technologies,
Version 1.171.36.28 (release 01-02-2013 CrysAlis171 .NET)
(compiled Feb  1 2013,16:14:44)
;
_computing_molecular_graphics 'Olex2 (Dolomanov et al., 2009)'
_computing_publication_material 'Olex2 (Dolomanov et al., 2009)'
_computing_structure_refinement 'ShelXL (Sheldrick, 2008)'
_computing_structure_solution 'ShelXT (Sheldrick, 2015)'
_diffrn_ambient_temperature 293
_diffrn_detector_area_resol_mean 16.0874
_diffrn_measured_fraction_theta_full 0.998
_diffrn_measured_fraction_theta_max 0.999
_diffrn_measurement_details
;
  1 omega  -86.00   -6.00   1.0000    1.0000
omega____ theta____ kappa____ phi______ frames
    -      -17.5174  -77.0000   60.0000 80

  2 omega  -11.00   18.00   1.0000    1.0000
omega____ theta____ kappa____ phi______ frames
    -      -17.5174  -99.0000  120.0000 29

  3 omega  -88.00    8.00   1.0000    1.0000
omega____ theta____ kappa____ phi______ frames
    -      -17.5174  -19.0000 -120.0000 96

  4 omega  -50.00  -25.00   1.0000    1.0000
omega____ theta____ kappa____ phi______ frames
    -       19.2361  -57.0000  -30.0000 25
;
_diffrn_measurement_device_type 'Xcalibur, Eos'
_diffrn_measurement_method '\w scans'
_diffrn_orient_matrix_UB_11 -0.0502098000
_diffrn_orient_matrix_UB_12 -0.0244276000
_diffrn_orient_matrix_UB_13 -0.0656423000
_diffrn_orient_matrix_UB_21 -0.1182243000
_diffrn_orient_matrix_UB_22 0.0199901000
_diffrn_orient_matrix_UB_23 0.0072500000
_diffrn_orient_matrix_UB_31 0.0295262000
_diffrn_orient_matrix_UB_32 0.0385632000
_diffrn_orient_matrix_UB_33 -0.0452881000
_diffrn_radiation_monochromator graphite
_diffrn_radiation_type MoK\a
_diffrn_radiation_wavelength 0.71073
_diffrn_reflns_av_R_equivalents 0.0221
_diffrn_reflns_av_unetI/netI 0.0385
_diffrn_reflns_laue_measured_fraction_full 0.998
_diffrn_reflns_laue_measured_fraction_max 0.999
_diffrn_reflns_limit_h_max 6
_diffrn_reflns_limit_h_min -6
_diffrn_reflns_limit_k_max 15
_diffrn_reflns_limit_k_min -17
_diffrn_reflns_limit_l_max 11
_diffrn_reflns_limit_l_min -9
_diffrn_reflns_number 2938
_diffrn_reflns_point_group_measured_fraction_full 0.998
_diffrn_reflns_point_group_measured_fraction_max 0.999
_diffrn_reflns_theta_full 25.242
_diffrn_reflns_theta_max 26.368
_diffrn_reflns_theta_min 3.672
_diffrn_source 'Enhance (Mo) X-ray Source'
_exptl_absorpt_coefficient_mu 0.498
_exptl_absorpt_correction_T_max 1.00000
_exptl_absorpt_correction_T_min 0.98975
_exptl_absorpt_correction_type multi-scan
_exptl_absorpt_process_details
;
CrysAlisPro, Agilent Technologies,
Version 1.171.36.28 (release 01-02-2013 CrysAlis171 .NET)
(compiled Feb  1 2013,16:14:44)
Empirical absorption correction using spherical harmonics,
 implemented in SCALE3 ABSPACK scaling algorithm.
;
_exptl_crystal_colour 'clear colourless'
_exptl_crystal_colour_lustre clear
_exptl_crystal_colour_primary colourless
_exptl_crystal_density_diffrn 2.077
_exptl_crystal_F_000 440
_exptl_crystal_size_max 0.34
_exptl_crystal_size_mid 0.3
_exptl_crystal_size_min 0.24
_refine_diff_density_max 0.355
_refine_diff_density_min -0.467
_refine_diff_density_rms 0.084
_refine_ls_extinction_method none
_refine_ls_goodness_of_fit_ref 1.067
_refine_ls_hydrogen_treatment constr
_refine_ls_matrix_type full
_refine_ls_number_parameters 109
_refine_ls_number_reflns 1394
_refine_ls_number_restraints 0
_refine_ls_restrained_S_all 1.067
_refine_ls_R_factor_all 0.0426
_refine_ls_R_factor_gt 0.0340
_refine_ls_shift/su_max 0.001
_refine_ls_shift/su_mean 0.000
_refine_ls_structure_factor_coef Fsqd
_refine_ls_weighting_details 'w=1/[\s^2^(Fo^2^)+(0.0456P)^2^+0.3107P] where P=(Fo^2^+2Fc^2^)/3'
_refine_ls_weighting_scheme calc
_refine_ls_wR_factor_gt 0.0860
_refine_ls_wR_factor_ref 0.0924
_reflns_Friedel_coverage 0.000
_reflns_number_gt 1185
_reflns_number_total 1394
_reflns_threshold_expression 'I > 2\s(I)'
_cod_data_source_file c5ce02001h2.cif
_cod_data_source_block 1
_cod_depositor_comments 'Adding full bibliography for 7223190--7223197.cif.'
_cod_database_code 7223190
_chemical_oxdiff_formula c12h14n2o3mg1
_shelx_space_group_comment
;
The symmetry employed for this shelxl refinement is uniquely defined
by the following loop, which should always be used as a source of
symmetry information in preference to the above space-group names.
They are only intended as comments.
;
_reflns_odcompleteness_completeness 99.73
_reflns_odcompleteness_iscentric 1
_reflns_odcompleteness_theta 26.32
_olex2_refinement_description
;
1. Fixed Uiso
 At 1.2 times of:
  All C(H,H) groups
 At 1.5 times of:
  All N(H,H,H) groups, All O(H) groups, All O(H,H) groups
2.a Riding coordinates:
 OW1(HW1A,HW1B)
2.b Secondary CH2 refined with riding coordinates:
 C2(H2A,H2B)
2.c Me refined with riding coordinates:
 N1(H1A,H1B,H1C)
2.d Tetrahedral OH refined with riding coordinates:
 O3(H3)
;
_shelx_shelxl_version_number 2014/7
_olex2_submission_special_instructions 'No special instructions were received'

loop_
_space_group_symop_operation_xyz
'x, y, z'
'-x+1/2, y+1/2, -z+1/2'
'-x, -y, -z'
'x-1/2, -y-1/2, z-1/2'

loop_
_atom_site_label
_atom_site_type_symbol
_atom_site_fract_x
_atom_site_fract_y
_atom_site_fract_z
_atom_site_U_iso_or_equiv
_atom_site_adp_type
_atom_site_occupancy
_atom_site_site_symmetry_order
_atom_site_calc_flag
_atom_site_refinement_flags_posn
Mg1 Mg 0.69495(15) 0.17970(5) 0.47691(9) 0.0112(2) Uani 1 1 d .
P1 P 0.14953(11) 0.17364(4) 0.24878(7) 0.01007(19) Uani 1 1 d .
O1 O 0.4132(3) 0.19775(12) 0.31274(19) 0.0165(4) Uani 1 1 d .
OW1 O 0.9716(3) 0.15067(12) 0.65803(19) 0.0186(4) Uani 1 1 d .
HW1A H 0.9874 0.2046 0.7007 0.028 Uiso 1 1 d R
HW1B H 1.1086 0.1428 0.6203 0.028 Uiso 1 1 d R
O2 O 0.1115(3) 0.19795(11) 0.08093(18) 0.0145(4) Uani 1 1 d .
O3 O 0.1289(3) 0.06142(11) 0.25453(19) 0.0162(4) Uani 1 1 d .
H3 H 0.0111 0.0466 0.3005 0.024 Uiso 1 1 calc R
O4 O -0.0440(3) 0.21656(12) 0.33847(19) 0.0167(4) Uani 1 1 d .
O5 O 0.7427(3) 0.03973(11) 0.40555(19) 0.0149(4) Uani 1 1 d .
O6 O 0.5548(3) -0.10047(11) 0.39705(19) 0.0151(4) Uani 1 1 d .
N1 N -0.3085(4) 0.10159(15) -0.0636(2) 0.0195(5) Uani 1 1 d .
H1A H -0.1768 0.1313 -0.0178 0.029 Uiso 1 1 calc R
H1B H -0.2690 0.0762 -0.1493 0.029 Uiso 1 1 calc R
H1C H -0.4322 0.1423 -0.0838 0.029 Uiso 1 1 calc R
C1 C 0.5859(4) -0.01756(16) 0.4426(3) 0.0116(5) Uani 1 1 d .
C2 C -0.3880(5) 0.02602(18) 0.0372(3) 0.0181(6) Uani 1 1 d .
H2A H -0.4286 0.0536 0.1312 0.022 Uiso 1 1 calc R
H2B H -0.2522 -0.0178 0.0604 0.022 Uiso 1 1 calc R

loop_
_atom_site_aniso_label
_atom_site_aniso_U_11
_atom_site_aniso_U_22
_atom_site_aniso_U_33
_atom_site_aniso_U_23
_atom_site_aniso_U_13
_atom_site_aniso_U_12
Mg1 0.0118(4) 0.0105(4) 0.0116(4) -0.0005(3) 0.0021(3) 0.0001(3)
P1 0.0097(3) 0.0102(3) 0.0103(3) 0.0010(2) 0.0011(2) -0.0007(2)
O1 0.0117(9) 0.0196(9) 0.0174(9) 0.0056(7) -0.0028(7) -0.0036(7)
OW1 0.0175(10) 0.0180(9) 0.0198(10) -0.0061(7) -0.0001(8) 0.0039(8)
O2 0.0171(9) 0.0153(9) 0.0105(9) 0.0021(7) -0.0011(7) -0.0041(7)
O3 0.0176(9) 0.0120(9) 0.0204(9) 0.0020(7) 0.0085(8) -0.0008(7)
O4 0.0172(9) 0.0137(9) 0.0207(9) -0.0010(7) 0.0090(8) -0.0010(7)
O5 0.0146(9) 0.0119(8) 0.0193(9) -0.0011(7) 0.0065(7) -0.0028(7)
O6 0.0174(9) 0.0113(8) 0.0176(9) -0.0027(7) 0.0061(8) -0.0005(7)
N1 0.0203(12) 0.0202(11) 0.0173(11) 0.0007(9) -0.0015(9) -0.0052(9)
C1 0.0108(12) 0.0137(12) 0.0099(11) 0.0024(9) -0.0011(9) 0.0023(10)
C2 0.0164(13) 0.0218(13) 0.0157(13) 0.0020(10) 0.0008(11) -0.0019(11)

loop_
_atom_type_symbol
_atom_type_description
_atom_type_scat_dispersion_real
_atom_type_scat_dispersion_imag
_atom_type_scat_source
C C 0.0033 0.0016 'International Tables Vol C Tables 4.2.6.8 and 6.1.1.4'
H H 0.0000 0.0000 'International Tables Vol C Tables 4.2.6.8 and 6.1.1.4'
Mg Mg 0.0486 0.0363 'International Tables Vol C Tables 4.2.6.8 and 6.1.1.4'
N N 0.0061 0.0033 'International Tables Vol C Tables 4.2.6.8 and 6.1.1.4'
O O 0.0106 0.0060 'International Tables Vol C Tables 4.2.6.8 and 6.1.1.4'
P P 0.1023 0.0942 'International Tables Vol C Tables 4.2.6.8 and 6.1.1.4'

loop_
_geom_angle_atom_site_label_1
_geom_angle_atom_site_label_2
_geom_angle_atom_site_label_3
_geom_angle
_geom_angle_site_symmetry_1
_geom_angle_site_symmetry_3
O1 Mg1 OW1 174.67(8) . .
O1 Mg1 O2 91.96(7) . 4_666
O1 Mg1 O4 92.75(8) . 1_655
O1 Mg1 O5 90.51(7) . .
O1 Mg1 O6 88.65(7) . 3_656
OW1 Mg1 O6 86.20(7) . 3_656
O2 Mg1 OW1 89.60(7) 4_666 .
O2 Mg1 O5 167.93(7) 4_666 .
O2 Mg1 O6 91.72(7) 4_666 3_656
O4 Mg1 OW1 91.79(8) 1_655 .
O4 Mg1 O2 104.72(7) 1_655 4_666
O4 Mg1 O5 86.95(7) 1_655 .
O4 Mg1 O6 163.44(7) 1_655 3_656
O5 Mg1 OW1 86.93(7) . .
O5 Mg1 O6 76.53(6) . 3_656
O1 P1 O2 110.00(10) . .
O1 P1 O3 106.20(10) . .
O2 P1 O3 104.74(9) . .
O4 P1 O1 112.69(10) . .
O4 P1 O2 113.28(10) . .
O4 P1 O3 109.39(9) . .
P1 O1 Mg1 148.54(11) . .
Mg1 OW1 HW1A 101.1 . .
Mg1 OW1 HW1B 107.4 . .
HW1A OW1 HW1B 103.9 . .
P1 O2 Mg1 128.51(10) . 4_565
P1 O3 H3 109.5 . .
P1 O4 Mg1 141.06(11) . 1_455
C1 O5 Mg1 115.42(14) . .
C1 O6 Mg1 113.16(14) . 3_656
H1A N1 H1B 109.5 . .
H1A N1 H1C 109.5 . .
H1B N1 H1C 109.5 . .
C2 N1 H1A 109.5 . .
C2 N1 H1B 109.5 . .
C2 N1 H1C 109.5 . .
O5 C1 O6 127.1(2) . .
O5 C1 C1 116.0(2) . 3_656
O6 C1 C1 116.9(2) . 3_656
N1 C2 C2 110.9(3) . 3_455
N1 C2 H2A 109.5 . .
N1 C2 H2B 109.5 . .
C2 C2 H2A 109.5 3_455 .
C2 C2 H2B 109.5 3_455 .
H2A C2 H2B 108.0 . .

loop_
_geom_bond_atom_site_label_1
_geom_bond_atom_site_label_2
_geom_bond_distance
_geom_bond_site_symmetry_2
Mg1 O1 2.0169(19) .
Mg1 OW1 2.1249(19) .
Mg1 O2 2.0448(17) 4_666
Mg1 O4 2.0372(17) 1_655
Mg1 O5 2.1150(17) .
Mg1 O6 2.1613(18) 3_656
P1 O1 1.5199(18) .
P1 O2 1.5274(17) .
P1 O3 1.6024(17) .
P1 O4 1.5101(16) .
OW1 HW1A 0.8572 .
OW1 HW1B 0.8522 .
O2 Mg1 2.0448(17) 4_565
O3 H3 0.8200 .
O4 Mg1 2.0372(17) 1_455
O5 C1 1.246(3) .
O6 Mg1 2.1613(18) 3_656
O6 C1 1.253(3) .
N1 H1A 0.8900 .
N1 H1B 0.8900 .
N1 H1C 0.8900 .
N1 C2 1.492(3) .
C1 C1 1.535(4) 3_656
C2 C2 1.514(5) 3_455
C2 H2A 0.9700 .
C2 H2B 0.9700 .

loop_
_geom_torsion_atom_site_label_1
_geom_torsion_atom_site_label_2
_geom_torsion_atom_site_label_3
_geom_torsion_atom_site_label_4
_geom_torsion
_geom_torsion_site_symmetry_1
_geom_torsion_site_symmetry_4
Mg1 O5 C1 O6 169.6(2) . .
Mg1 O5 C1 C1 -10.9(3) . 3_656
Mg1 O6 C1 O5 169.6(2) 3_656 .
Mg1 O6 C1 C1 -9.9(3) 3_656 3_656
O1 P1 O2 Mg1 -49.45(15) . 4_565
O1 P1 O4 Mg1 -111.66(18) . 1_455
O2 P1 O1 Mg1 -160.37(19) . .
O2 P1 O4 Mg1 122.65(18) . 1_455
O3 P1 O1 Mg1 -47.6(2) . .
O3 P1 O2 Mg1 -163.19(12) . 4_565
O3 P1 O4 Mg1 6.2(2) . 1_455
O4 P1 O1 Mg1 72.2(2) . .
O4 P1 O2 Mg1 77.67(15) . 4_565
